data_7236886
loop_
_publ_author_name
'Henwood, Adam F.'
'Pal, Amlan K.'
'Cordes, David B.'
'Slawin, Alexandra M. Z.'
'Rees, Thomas W.'
'Momblona, Cristina'
'Babaei, Azin'
'Perteg\'as, Antonio'
'Ort\'i, Enrique'
'Bolink, Henk J.'
'Baranoff, Etienne'
'Zysman-Colman, Eli'

_publ_section_title
;
 Blue-emitting cationic iridium(iii) complexes featuring pyridylpyrimidine
 ligands and their use in sky-blue electroluminescent devices
;
_journal_issue 37
_journal_name_full 'Journal of Materials Chemistry C'
_journal_page_first 9638
_journal_paper_doi 10.1039/C7TC03110F
_journal_volume 5
_journal_year 2017
_chemical_formula_moiety 'C38 H37 Ir N10 O4, 2(F6 P), C4 H10 O, 2.5(C2 H3 N)'
_chemical_formula_sum 'C47 H54.5 F12 Ir N12.5 O5 P2'
_chemical_formula_weight 1356.68
_space_group_crystal_system monoclinic
_space_group_IT_number 15
_space_group_name_Hall '-I 2ya'
_space_group_name_H-M_alt 'I 1 2/a 1'
_atom_sites_solution_hydrogens geom
_atom_sites_solution_primary direct
_atom_sites_solution_secondary difmap
_audit_creation_date 2016-06-15
_audit_creation_method 'by CrystalStructure 4.1'
_cell_angle_alpha 90.0000
_cell_angle_beta 115.07(3)
_cell_angle_gamma 90.0000
_cell_formula_units_Z 8
_cell_length_a 28.958(11)
_cell_length_b 13.786(6)
_cell_length_c 30.357(9)
_cell_measurement_reflns_used 2277
_cell_measurement_temperature 173
_cell_measurement_theta_max 25.20
_cell_measurement_theta_min 1.60
_cell_volume 10977(8)
_computing_cell_refinement 'CrystalClear-SM Expert 2.1 b45'
_computing_data_collection 'CrystalClear-SM Expert 2.1 b45 (Rigaku, 2015)'
_computing_data_reduction 'CrystalClear-SM Expert 2.1 b45'
_computing_molecular_graphics 'CrystalStructure 4.1'
_computing_publication_material 'CrystalStructure 4.1 (Rigaku, 2014)'
_computing_structure_refinement 'SHELXL2013 (Sheldrick, 2008)'
_computing_structure_solution 'DIRDIF99-PATTY (Gould, et al., 1999)'
_diffrn_ambient_temperature 173
_diffrn_detector_area_resol_mean 5.814
_diffrn_measured_fraction_theta_full 0.977
_diffrn_measured_fraction_theta_max 0.975
_diffrn_measurement_device_type 'Rigaku XtaLAB P200'
_diffrn_measurement_method \w
_diffrn_radiation_type 'Mo K\a'
_diffrn_radiation_wavelength 0.71075
_diffrn_reflns_av_R_equivalents 0.2646
_diffrn_reflns_Laue_measured_fraction_full 0.977
_diffrn_reflns_Laue_measured_fraction_max 0.975
_diffrn_reflns_limit_h_max 34
_diffrn_reflns_limit_h_min -34
_diffrn_reflns_limit_k_max 14
_diffrn_reflns_limit_k_min -16
_diffrn_reflns_limit_l_max 36
_diffrn_reflns_limit_l_min -36
_diffrn_reflns_number 43322
_diffrn_reflns_point_group_measured_fraction_full 0.977
_diffrn_reflns_point_group_measured_fraction_max 0.975
_diffrn_reflns_theta_full 25.242
_diffrn_reflns_theta_max 25.335
_diffrn_reflns_theta_min 1.553
_diffrn_standards_number 0
_exptl_absorpt_coefficient_mu 2.595
_exptl_absorpt_correction_T_max 0.949
_exptl_absorpt_correction_T_min 0.547
_exptl_absorpt_correction_type multi-scan
_exptl_absorpt_process_details 'REQAB (Rigaku, 1998)'
_exptl_crystal_colour yellow
_exptl_crystal_density_diffrn 1.642
_exptl_crystal_density_method 'not measured'
_exptl_crystal_description rod
_exptl_crystal_F_000 5432.00
_exptl_crystal_size_max 0.260
_exptl_crystal_size_mid 0.020
_exptl_crystal_size_min 0.020
_refine_diff_density_max 1.48
_refine_diff_density_min -1.97
_refine_ls_extinction_method none
_refine_ls_goodness_of_fit_ref 0.918
_refine_ls_hydrogen_treatment mixed
_refine_ls_number_parameters 733
_refine_ls_number_reflns 9801
_refine_ls_number_restraints 1
_refine_ls_R_factor_all 0.1019
_refine_ls_R_factor_gt 0.0485
_refine_ls_shift/su_max 0.003
_refine_ls_structure_factor_coef Fsqd
_refine_ls_weighting_details 'w = 1/[\s^2^(Fo^2^)+(0.0099P)^2^] where P=(Fo^2^+2Fc^2^)/3'
_refine_ls_weighting_scheme calc
_refine_ls_wR_factor_gt 0.0847
_refine_ls_wR_factor_ref 0.0966
_reflns_number_gt 5912
_reflns_number_total 9801
_reflns_threshold_expression F^2^>2.0\s(F^2^)
_cod_data_source_file c7tc03110f3.cif
_cod_data_source_block 3
_cod_original_cell_volume 10978(8)
_cod_database_code 7236886

loop_
_space_group_symop_operation_xyz
'x, y, z'
'-x+1/2, y, -z'
'x+1/2, y+1/2, z+1/2'
'-x+1, y+1/2, -z+1/2'
'-x, -y, -z'
'x-1/2, -y, z'
'-x+1/2, -y+1/2, -z+1/2'
'x, -y+1/2, z+1/2'

loop_
_atom_site_label
_atom_site_type_symbol
_atom_site_fract_x
_atom_site_fract_y
_atom_site_fract_z
_atom_site_U_iso_or_equiv
_atom_site_adp_type
_atom_site_occupancy
_atom_site_site_symmetry_order
_atom_site_calc_flag
_atom_site_refinement_flags_posn
_atom_site_refinement_flags_adp
_atom_site_refinement_flags_occupancy
Ir1 Ir 0.61426(2) 0.53916(2) 0.66078(2) 0.01879(8) Uani 1 1 d . . .
P1 P 0.37668(8) 0.44632(17) 0.61914(7) 0.0372(5) Uani 1 1 d . . .
P2 P 0.54874(8) 0.13688(16) 0.60908(7) 0.0353(5) Uani 1 1 d . . .
F1 F 0.33063(19) 0.4972(4) 0.62499(19) 0.0719(17) Uani 1 1 d . . .
F2 F 0.4037(2) 0.5489(4) 0.62474(17) 0.0683(15) Uani 1 1 d . . .
F3 F 0.40354(18) 0.4321(4) 0.67628(15) 0.0662(16) Uani 1 1 d . . .
F4 F 0.4232(2) 0.3947(4) 0.6144(2) 0.0760(17) Uani 1 1 d . . .
F5 F 0.3501(2) 0.3429(4) 0.6139(2) 0.0735(17) Uani 1 1 d . . .
F6 F 0.3496(2) 0.4607(5) 0.56215(15) 0.0750(17) Uani 1 1 d . . .
F7 F 0.55848(17) 0.2134(4) 0.65190(15) 0.0498(13) Uani 1 1 d . . .
F8 F 0.58646(18) 0.1961(4) 0.59305(18) 0.0599(15) Uani 1 1 d . . .
F9 F 0.59425(19) 0.0720(4) 0.64469(17) 0.0700(16) Uani 1 1 d . . .
F10 F 0.53847(18) 0.0611(3) 0.56626(15) 0.0509(13) Uani 1 1 d . . .
F11 F 0.50958(18) 0.0792(4) 0.62437(16) 0.0537(13) Uani 1 1 d . . .
F12 F 0.50231(17) 0.2023(3) 0.57304(15) 0.0466(12) Uani 1 1 d . . .
O10 O 0.6222(2) 0.2602(4) 0.78052(17) 0.0366(13) Uani 1 1 d . . .
O12 O 0.70619(18) 0.2041(4) 0.68490(17) 0.0330(12) Uani 1 1 d . . .
O25 O 0.80897(17) 0.6155(4) 0.76158(16) 0.0323(12) Uani 1 1 d . . .
O27 O 0.70484(17) 0.7128(4) 0.82948(16) 0.0343(13) Uani 1 1 d . . .
O83 O 0.7369(3) 0.0990(7) 0.5999(3) 0.091(3) Uani 1 1 d . . .
N1 N 0.65336(19) 0.4821(4) 0.62419(17) 0.0196(13) Uani 1 1 d . . .
N9 N 0.6194(2) 0.3711(4) 0.72631(19) 0.0222(13) Uani 1 1 d D . .
H9 H 0.600(2) 0.410(4) 0.738(2) 0.027(19) Uiso 1 1 d D . .
N11 N 0.6655(2) 0.2270(4) 0.73422(19) 0.0255(14) Uani 1 1 d . . .
N16 N 0.58173(19) 0.5942(4) 0.70406(17) 0.0204(13) Uani 1 1 d . . .
N24 N 0.72388(19) 0.5791(4) 0.71852(19) 0.0223(13) Uani 1 1 d . . .
N26 N 0.7573(2) 0.6633(4) 0.79493(19) 0.0248(14) Uani 1 1 d . . .
N31 N 0.5973(2) 0.6755(4) 0.62599(19) 0.0225(13) Uani 1 1 d . . .
N33 N 0.54392(19) 0.7780(4) 0.57315(18) 0.0214(13) Uani 1 1 d . . .
N37 N 0.54319(19) 0.5172(4) 0.59798(18) 0.0201(13) Uani 1 1 d . . .
N40 N 0.4755(2) 0.5757(4) 0.53666(19) 0.0263(14) Uani 1 1 d . . .
N51 N 0.5519(3) 0.4293(6) 0.7747(3) 0.051(2) Uani 1 1 d . . .
N61 N 0.6197(4) 0.7207(7) 0.5162(3) 0.082(3) Uani 1 1 d . . .
N71 N 0.7500 0.8681(16) 0.5000 0.124(6) Uani 1 2 d S T P
C2 C 0.6737(2) 0.3928(6) 0.6376(2) 0.0262(17) Uani 1 1 d . . .
C3 C 0.7019(3) 0.3491(6) 0.6156(2) 0.0299(18) Uani 1 1 d . . .
H3 H 0.7151 0.2855 0.6248 0.036 Uiso 1 1 calc R U .
C4 C 0.7106(3) 0.3996(6) 0.5799(2) 0.0263(17) Uani 1 1 d . . .
C5 C 0.6899(3) 0.4899(6) 0.5676(2) 0.0298(19) Uani 1 1 d . . .
H5 H 0.6950 0.5258 0.5433 0.036 Uiso 1 1 calc R U .
C6 C 0.6619(3) 0.5295(6) 0.5897(2) 0.0272(17) Uani 1 1 d . . .
H6 H 0.6480 0.5926 0.5803 0.033 Uiso 1 1 calc R U .
C7 C 0.6603(3) 0.3509(5) 0.6759(2) 0.0228(16) Uani 1 1 d . . .
C8 C 0.6316(2) 0.4095(5) 0.6904(2) 0.0205(16) Uani 1 1 d . . .
C10 C 0.6369(3) 0.2840(6) 0.7460(2) 0.0272(17) Uani 1 1 d . . .
C12 C 0.6770(3) 0.2609(6) 0.6984(3) 0.0289(18) Uani 1 1 d . . .
C13 C 0.6397(3) 0.1685(6) 0.8053(3) 0.048(2) Uani 1 1 d . . .
H13A H 0.6769 0.1648 0.8179 0.058 Uiso 1 1 calc R U .
H13B H 0.6243 0.1151 0.7824 0.058 Uiso 1 1 calc R U .
H13C H 0.6298 0.1634 0.8323 0.058 Uiso 1 1 calc R U .
C14 C 0.7191(3) 0.1078(6) 0.7057(3) 0.037(2) Uani 1 1 d . . .
H14A H 0.6878 0.0704 0.6977 0.045 Uiso 1 1 calc R U .
H14B H 0.7379 0.1129 0.7411 0.045 Uiso 1 1 calc R U .
H14C H 0.7404 0.0751 0.6922 0.045 Uiso 1 1 calc R U .
C15 C 0.7421(3) 0.3522(6) 0.5570(3) 0.041(2) Uani 1 1 d . . .
H15A H 0.7718 0.3927 0.5625 0.050 Uiso 1 1 calc R U .
H15B H 0.7214 0.3448 0.5220 0.050 Uiso 1 1 calc R U .
H15C H 0.7535 0.2882 0.5717 0.050 Uiso 1 1 calc R U .
C17 C 0.6139(2) 0.6360(5) 0.7464(2) 0.0257(17) Uani 1 1 d . . .
C18 C 0.5949(3) 0.6801(5) 0.7766(3) 0.0283(17) Uani 1 1 d . . .
H18 H 0.6175 0.7114 0.8056 0.034 Uiso 1 1 calc R U .
C19 C 0.5431(3) 0.6785(6) 0.7646(2) 0.0300(18) Uani 1 1 d . . .
C20 C 0.5111(3) 0.6361(6) 0.7211(3) 0.0317(19) Uani 1 1 d . . .
H20 H 0.4753 0.6361 0.7114 0.038 Uiso 1 1 calc R U .
C21 C 0.5311(3) 0.5937(5) 0.6919(2) 0.0261(17) Uani 1 1 d . . .
H21 H 0.5087 0.5635 0.6624 0.031 Uiso 1 1 calc R U .
C22 C 0.6678(2) 0.6325(5) 0.7537(2) 0.0196(16) Uani 1 1 d . . .
C23 C 0.6765(2) 0.5865(5) 0.7171(2) 0.0202(16) Uani 1 1 d . . .
C25 C 0.7607(3) 0.6175(5) 0.7572(2) 0.0249(16) Uani 1 1 d . . .
C27 C 0.7103(3) 0.6691(5) 0.7926(2) 0.0259(17) Uani 1 1 d . . .
C28 C 0.8185(3) 0.5648(7) 0.7241(3) 0.044(2) Uani 1 1 d . . .
H28A H 0.7960 0.5908 0.6921 0.053 Uiso 1 1 calc R U .
H28B H 0.8118 0.4954 0.7253 0.053 Uiso 1 1 calc R U .
H28C H 0.8541 0.5742 0.7297 0.053 Uiso 1 1 calc R U .
C29 C 0.7501(3) 0.7497(7) 0.8685(3) 0.048(2) Uani 1 1 d . . .
H29A H 0.7649 0.8008 0.8561 0.057 Uiso 1 1 calc R U .
H29B H 0.7748 0.6971 0.8821 0.057 Uiso 1 1 calc R U .
H29C H 0.7413 0.7765 0.8939 0.057 Uiso 1 1 calc R U .
C30 C 0.5227(3) 0.7195(6) 0.7991(3) 0.039(2) Uani 1 1 d . . .
H30A H 0.5454 0.7709 0.8188 0.047 Uiso 1 1 calc R U .
H30B H 0.5208 0.6678 0.8205 0.047 Uiso 1 1 calc R U .
H30C H 0.4885 0.7463 0.7804 0.047 Uiso 1 1 calc R U .
C32 C 0.5518(2) 0.6844(5) 0.5877(2) 0.0191(15) Uani 1 1 d . . .
C34 C 0.5865(3) 0.8300(6) 0.6040(3) 0.0306(18) Uani 1 1 d . . .
H34 H 0.5921 0.8976 0.6027 0.037 Uiso 1 1 calc R U .
C35 C 0.6184(3) 0.7660(6) 0.6362(3) 0.0302(18) Uani 1 1 d . . .
H35 H 0.6505 0.7815 0.6619 0.036 Uiso 1 1 calc R U .
C36 C 0.5221(3) 0.5957(5) 0.5726(2) 0.0230(17) Uani 1 1 d . . .
C38 C 0.5091(3) 0.4420(6) 0.5788(2) 0.0281(18) Uani 1 1 d . . .
H38 H 0.5138 0.3768 0.5900 0.034 Uiso 1 1 calc R U .
C39 C 0.4671(3) 0.4784(5) 0.5407(2) 0.0280(18) Uani 1 1 d . . .
H39 H 0.4375 0.4430 0.5207 0.034 Uiso 1 1 calc R U .
C41 C 0.4375(3) 0.6430(5) 0.5030(2) 0.0309(18) Uani 1 1 d . . .
H41A H 0.4063 0.6064 0.4827 0.037 Uiso 1 1 calc R U .
H41B H 0.4511 0.6722 0.4812 0.037 Uiso 1 1 calc R U .
C42 C 0.4240(3) 0.7220(6) 0.5291(2) 0.0296(18) Uani 1 1 d . . .
C43 C 0.4518(3) 0.8088(6) 0.5424(3) 0.0291(18) Uani 1 1 d . . .
C44 C 0.4390(3) 0.8798(6) 0.5670(3) 0.0357(19) Uani 1 1 d . . .
H44 H 0.4582 0.9382 0.5758 0.043 Uiso 1 1 calc R U .
C45 C 0.3988(3) 0.8669(8) 0.5787(3) 0.056(3) Uani 1 1 d . . .
H45 H 0.3894 0.9168 0.5949 0.068 Uiso 1 1 calc R U .
C46 C 0.3716(3) 0.7800(8) 0.5668(3) 0.053(2) Uani 1 1 d . . .
H46 H 0.3444 0.7698 0.5760 0.063 Uiso 1 1 calc R U .
C47 C 0.3839(3) 0.7095(6) 0.5421(3) 0.037(2) Uani 1 1 d . . .
H47 H 0.3647 0.6511 0.5337 0.044 Uiso 1 1 calc R U .
C48 C 0.4991(3) 0.8224(6) 0.5335(2) 0.0315(18) Uani 1 1 d . . .
H48A H 0.4937 0.7920 0.5022 0.038 Uiso 1 1 calc R U .
H48B H 0.5053 0.8925 0.5315 0.038 Uiso 1 1 calc R U .
C52 C 0.5190(3) 0.4203(6) 0.7850(3) 0.041(2) Uani 1 1 d . . .
C53 C 0.4747(3) 0.4084(8) 0.7953(3) 0.062(3) Uani 1 1 d . . .
H53A H 0.4834 0.3662 0.8237 0.074 Uiso 1 1 calc R U .
H53B H 0.4468 0.3791 0.7672 0.074 Uiso 1 1 calc R U .
H53C H 0.4638 0.4719 0.8020 0.074 Uiso 1 1 calc R U .
C62 C 0.6169(4) 0.7688(7) 0.4853(4) 0.053(2) Uani 1 1 d . . .
C63 C 0.6130(4) 0.8327(8) 0.4453(3) 0.064(3) Uani 1 1 d . . .
H63A H 0.6413 0.8789 0.4570 0.077 Uiso 1 1 calc R U .
H63B H 0.5806 0.8681 0.4334 0.077 Uiso 1 1 calc R U .
H63C H 0.6143 0.7938 0.4189 0.077 Uiso 1 1 calc R U .
C72 C 0.7500 0.7846(18) 0.5000 0.075(5) Uani 1 2 d S T P
C73 C 0.7500 0.6805(13) 0.5000 0.076(5) Uani 1 2 d S T P
H73A H 0.7841 0.6568 0.5063 0.091 Uiso 0.5 1 calc R U P
H73B H 0.7254 0.6568 0.4683 0.091 Uiso 0.5 1 calc R U P
H73C H 0.7404 0.6568 0.5254 0.091 Uiso 0.5 1 calc R U P
C81 C 0.6581(5) 0.0125(10) 0.5602(4) 0.099(4) Uani 1 1 d . . .
H81A H 0.6548 0.0127 0.5910 0.118 Uiso 1 1 calc R U .
H81B H 0.6754 -0.0471 0.5578 0.118 Uiso 1 1 calc R U .
H81C H 0.6242 0.0153 0.5330 0.118 Uiso 1 1 calc R U .
C82 C 0.6867(5) 0.0931(11) 0.5583(5) 0.102(4) Uani 1 1 d . . .
H82A H 0.6672 0.1528 0.5573 0.123 Uiso 1 1 calc R U .
H82B H 0.6915 0.0903 0.5280 0.123 Uiso 1 1 calc R U .
C84 C 0.7723(5) 0.0369(11) 0.5974(4) 0.091(4) Uani 1 1 d . . .
H84A H 0.7795 0.0545 0.5693 0.109 Uiso 1 1 calc R U .
H84B H 0.7585 -0.0300 0.5922 0.109 Uiso 1 1 calc R U .
C85 C 0.8190(4) 0.0402(10) 0.6415(4) 0.090(4) Uani 1 1 d . . .
H85A H 0.8118 0.0231 0.6693 0.108 Uiso 1 1 calc R U .
H85B H 0.8333 0.1057 0.6460 0.108 Uiso 1 1 calc R U .
H85C H 0.8435 -0.0061 0.6390 0.108 Uiso 1 1 calc R U .

loop_
_atom_site_aniso_label
_atom_site_aniso_U_11
_atom_site_aniso_U_22
_atom_site_aniso_U_33
_atom_site_aniso_U_23
_atom_site_aniso_U_13
_atom_site_aniso_U_12
Ir1 0.01814(14) 0.01849(14) 0.01922(13) 0.00049(15) 0.00741(11) -0.00019(15)
P1 0.0444(13) 0.0362(14) 0.0365(10) 0.0023(11) 0.0224(10) 0.0025(11)
P2 0.0422(12) 0.0290(13) 0.0333(10) -0.0035(10) 0.0145(10) -0.0058(11)
F1 0.064(3) 0.079(4) 0.079(4) 0.014(3) 0.037(3) 0.027(3)
F2 0.087(4) 0.054(4) 0.058(3) -0.011(3) 0.025(3) -0.025(3)
F3 0.068(3) 0.095(5) 0.040(3) 0.016(3) 0.027(3) 0.009(3)
F4 0.085(4) 0.081(4) 0.098(4) 0.020(4) 0.074(4) 0.019(4)
F5 0.093(4) 0.051(4) 0.095(4) -0.003(3) 0.057(4) -0.025(3)
F6 0.103(4) 0.080(4) 0.034(2) -0.002(3) 0.021(3) -0.020(4)
F7 0.052(3) 0.059(3) 0.046(2) -0.017(3) 0.028(2) -0.015(3)
F8 0.061(3) 0.069(4) 0.070(3) -0.010(3) 0.049(3) -0.020(3)
F9 0.065(3) 0.066(4) 0.054(3) 0.002(3) 0.002(3) 0.024(3)
F10 0.074(3) 0.034(3) 0.040(2) -0.008(2) 0.020(2) 0.002(3)
F11 0.068(3) 0.046(3) 0.049(3) -0.001(3) 0.026(3) -0.023(3)
F12 0.056(3) 0.035(3) 0.041(2) 0.006(2) 0.013(2) 0.015(2)
O10 0.058(3) 0.030(3) 0.037(3) 0.014(3) 0.035(3) 0.010(3)
O12 0.039(3) 0.026(3) 0.043(3) 0.012(3) 0.027(3) 0.013(3)
O25 0.022(3) 0.041(3) 0.038(3) -0.011(3) 0.017(2) -0.006(3)
O27 0.026(3) 0.050(4) 0.024(2) -0.019(3) 0.009(2) -0.004(3)
O83 0.086(6) 0.107(7) 0.086(5) -0.001(5) 0.043(5) 0.013(5)
N1 0.016(3) 0.027(4) 0.014(2) 0.001(3) 0.005(2) 0.000(3)
N9 0.025(3) 0.020(4) 0.029(3) 0.001(3) 0.018(3) 0.003(3)
N11 0.026(3) 0.028(4) 0.025(3) 0.008(3) 0.014(3) 0.006(3)
N16 0.015(3) 0.027(4) 0.019(3) 0.003(3) 0.007(3) 0.006(3)
N24 0.015(3) 0.026(3) 0.027(3) -0.007(3) 0.011(3) -0.001(3)
N26 0.024(3) 0.029(4) 0.023(3) -0.003(3) 0.011(3) 0.002(3)
N31 0.018(3) 0.015(3) 0.030(3) 0.003(3) 0.006(3) -0.001(3)
N33 0.015(3) 0.027(4) 0.024(3) -0.001(3) 0.010(3) -0.001(3)
N37 0.013(3) 0.021(4) 0.017(3) -0.002(3) -0.003(2) -0.003(3)
N40 0.025(3) 0.026(4) 0.025(3) -0.003(3) 0.008(3) 0.001(3)
N51 0.062(5) 0.051(5) 0.056(4) 0.003(4) 0.039(4) 0.009(4)
N61 0.126(8) 0.051(6) 0.058(5) 0.010(5) 0.030(6) 0.011(6)
N71 0.118(14) 0.109(15) 0.122(13) 0.000 0.029(11) 0.000
C2 0.017(4) 0.028(5) 0.032(4) 0.001(4) 0.009(3) 0.002(3)
C3 0.030(4) 0.034(5) 0.025(4) -0.001(4) 0.011(3) 0.001(4)
C4 0.025(4) 0.031(5) 0.025(3) -0.007(4) 0.013(3) -0.006(4)
C5 0.032(4) 0.038(5) 0.028(4) -0.007(4) 0.021(4) -0.012(4)
C6 0.032(4) 0.021(4) 0.028(3) 0.005(4) 0.012(3) -0.005(4)
C7 0.026(4) 0.018(4) 0.025(3) 0.001(3) 0.012(3) -0.004(3)
C8 0.013(3) 0.020(4) 0.028(3) -0.007(3) 0.007(3) -0.008(3)
C10 0.022(4) 0.033(5) 0.024(4) -0.001(4) 0.008(3) -0.006(4)
C12 0.015(4) 0.038(5) 0.032(4) 0.001(4) 0.009(3) 0.002(4)
C13 0.064(6) 0.047(6) 0.051(5) 0.022(5) 0.041(5) 0.018(5)
C14 0.039(5) 0.030(5) 0.048(4) 0.014(4) 0.024(4) 0.013(4)
C15 0.046(5) 0.049(6) 0.043(4) -0.009(4) 0.031(4) -0.010(4)
C17 0.023(4) 0.024(4) 0.026(4) 0.000(4) 0.007(3) -0.004(3)
C18 0.031(4) 0.030(5) 0.030(4) -0.002(4) 0.018(4) -0.002(4)
C19 0.024(4) 0.035(5) 0.030(4) 0.007(4) 0.011(4) 0.006(4)
C20 0.018(4) 0.042(5) 0.040(4) -0.001(4) 0.016(4) 0.000(4)
C21 0.021(4) 0.030(5) 0.023(3) -0.004(4) 0.005(3) -0.003(3)
C22 0.017(4) 0.026(4) 0.014(3) 0.003(3) 0.004(3) 0.004(3)
C23 0.020(4) 0.017(4) 0.015(3) 0.007(3) 0.000(3) -0.007(3)
C25 0.022(4) 0.018(4) 0.035(4) 0.005(4) 0.014(4) 0.006(3)
C27 0.028(4) 0.021(4) 0.028(4) 0.004(3) 0.012(3) -0.004(3)
C28 0.037(5) 0.055(6) 0.054(5) -0.009(5) 0.033(4) 0.002(4)
C29 0.036(5) 0.062(7) 0.042(4) -0.024(5) 0.013(4) -0.011(5)
C30 0.033(4) 0.050(6) 0.047(4) -0.008(4) 0.029(4) -0.001(4)
C32 0.020(4) 0.016(4) 0.023(3) 0.000(3) 0.011(3) 0.000(3)
C34 0.024(4) 0.032(5) 0.036(4) -0.006(4) 0.013(4) -0.005(4)
C35 0.027(4) 0.031(5) 0.031(4) -0.008(4) 0.011(4) -0.011(4)
C36 0.022(4) 0.023(5) 0.023(3) 0.003(3) 0.009(3) 0.005(3)
C38 0.030(4) 0.024(5) 0.035(4) 0.000(4) 0.017(4) -0.001(4)
C39 0.031(4) 0.019(5) 0.032(4) -0.005(4) 0.011(4) -0.003(4)
C41 0.027(4) 0.025(5) 0.029(4) -0.007(4) 0.000(3) 0.001(4)
C42 0.024(4) 0.035(5) 0.022(3) 0.007(4) 0.002(3) 0.006(4)
C43 0.023(4) 0.030(5) 0.034(4) 0.010(4) 0.012(3) 0.007(4)
C44 0.031(4) 0.029(5) 0.047(4) -0.006(4) 0.017(4) -0.003(4)
C45 0.046(6) 0.053(7) 0.076(6) -0.012(6) 0.032(5) 0.007(5)
C46 0.050(6) 0.062(7) 0.061(6) 0.007(6) 0.037(5) 0.007(5)
C47 0.021(4) 0.044(6) 0.039(4) 0.013(4) 0.007(4) -0.003(4)
C48 0.037(4) 0.023(4) 0.032(4) 0.016(4) 0.012(4) 0.002(4)
C52 0.045(5) 0.043(6) 0.035(4) -0.002(4) 0.018(4) 0.012(4)
C53 0.051(6) 0.080(8) 0.052(5) -0.031(6) 0.020(5) -0.011(5)
C62 0.061(6) 0.045(6) 0.058(6) 0.002(6) 0.029(5) 0.008(5)
C63 0.056(6) 0.076(8) 0.058(6) 0.022(6) 0.023(5) 0.010(6)
C72 0.056(10) 0.111(17) 0.068(10) 0.000 0.035(8) 0.000
C73 0.089(12) 0.078(13) 0.056(8) 0.000 0.027(8) 0.000
C81 0.094(9) 0.092(11) 0.100(9) -0.002(9) 0.032(8) -0.006(8)
C82 0.088(9) 0.100(12) 0.102(9) 0.015(9) 0.023(8) -0.011(9)
C84 0.093(9) 0.099(11) 0.084(8) -0.018(9) 0.042(8) -0.011(9)
C85 0.077(8) 0.127(12) 0.075(7) 0.013(8) 0.041(7) -0.031(8)

loop_
_atom_type_symbol
_atom_type_description
_atom_type_scat_dispersion_real
_atom_type_scat_dispersion_imag
_atom_type_scat_source
C C 0.0033 0.0016
;
International Tables for Crystallography
(Vol. C, Tables 4.2.6.8 and 6.1.1.4)
;
H H 0.0000 0.0000
;
International Tables for Crystallography
(Vol. C, Table 6.1.1.4)
;
F F 0.0171 0.0103
;
International Tables for Crystallography
(Vol. C, Tables 4.2.6.8 and 6.1.1.4)
;
Ir Ir -1.4442 7.9887
;
International Tables for Crystallography
(Vol. C, Tables 4.2.6.8 and 6.1.1.4)
;
N N 0.0061 0.0033
;
International Tables for Crystallography
(Vol. C, Tables 4.2.6.8 and 6.1.1.4)
;
O O 0.0106 0.0060
;
International Tables for Crystallography
(Vol. C, Tables 4.2.6.8 and 6.1.1.4)
;
P P 0.1023 0.0942
;
International Tables for Crystallography
(Vol. C, Tables 4.2.6.8 and 6.1.1.4)
;

loop_
_geom_angle_atom_site_label_1
_geom_angle_atom_site_label_2
_geom_angle_atom_site_label_3
_geom_angle
C8 Ir1 C23 86.7(3)
C8 Ir1 N1 78.9(2)
C23 Ir1 N1 94.8(2)
C8 Ir1 N16 98.1(2)
C23 Ir1 N16 79.9(2)
N1 Ir1 N16 174.06(19)
C8 Ir1 N31 176.6(2)
C23 Ir1 N31 94.1(2)
N1 Ir1 N31 97.7(2)
N16 Ir1 N31 85.4(2)
C8 Ir1 N37 103.9(2)
C23 Ir1 N37 168.9(2)
N1 Ir1 N37 90.4(2)
N16 Ir1 N37 95.32(19)
N31 Ir1 N37 75.5(2)
F6 P1 F1 90.9(3)
F6 P1 F4 90.3(3)
F1 P1 F4 178.8(3)
F6 P1 F3 179.7(3)
F1 P1 F3 88.8(3)
F4 P1 F3 90.1(3)
F6 P1 F2 90.0(3)
F1 P1 F2 89.6(3)
F4 P1 F2 90.6(3)
F3 P1 F2 90.1(3)
F6 P1 F5 90.5(3)
F1 P1 F5 90.7(3)
F4 P1 F5 89.0(3)
F3 P1 F5 89.4(3)
F2 P1 F5 179.4(4)
F9 P2 F10 90.0(3)
F9 P2 F8 91.1(3)
F10 P2 F8 90.1(3)
F9 P2 F7 90.5(3)
F10 P2 F7 179.4(3)
F8 P2 F7 90.2(3)
F9 P2 F12 179.6(3)
F10 P2 F12 90.0(2)
F8 P2 F12 89.3(3)
F7 P2 F12 89.5(3)
F9 P2 F11 90.5(3)
F10 P2 F11 90.0(3)
F8 P2 F11 178.5(3)
F7 P2 F11 89.7(2)
F12 P2 F11 89.2(3)
C10 O10 C13 117.8(6)
C12 O12 C14 118.9(5)
C25 O25 C28 117.7(5)
C27 O27 C29 117.4(5)
C84 O83 C82 114.2(10)
C6 N1 C2 118.5(6)
C6 N1 Ir1 124.3(5)
C2 N1 Ir1 117.1(4)
C10 N9 C8 121.2(6)
C10 N9 H9 121(4)
C8 N9 H9 118(4)
C10 N11 C12 114.6(6)
C21 N16 C17 119.6(6)
C21 N16 Ir1 124.0(4)
C17 N16 Ir1 116.4(4)
C25 N24 C23 115.0(5)
C27 N26 C25 115.1(6)
C32 N31 C35 107.0(6)
C32 N31 Ir1 116.7(4)
C35 N31 Ir1 135.5(5)
C32 N33 C34 107.0(6)
C32 N33 C48 129.0(6)
C34 N33 C48 123.9(6)
C36 N37 C38 107.4(5)
C36 N37 Ir1 115.8(4)
C38 N37 Ir1 136.4(5)
C36 N40 C39 106.2(6)
C36 N40 C41 128.8(6)
C39 N40 C41 124.5(6)
N1 C2 C3 121.2(6)
N1 C2 C7 111.4(6)
C3 C2 C7 127.3(7)
C2 C3 C4 119.5(7)
C2 C3 H3 120.3
C4 C3 H3 120.3
C5 C4 C3 117.7(6)
C5 C4 C15 123.3(7)
C3 C4 C15 119.0(7)
C4 C5 C6 120.9(7)
C4 C5 H5 119.6
C6 C5 H5 119.6
N1 C6 C5 122.2(7)
N1 C6 H6 118.9
C5 C6 H6 118.9
C8 C7 C12 120.1(6)
C8 C7 C2 114.8(6)
C12 C7 C2 125.0(6)
C7 C8 N9 114.9(6)
C7 C8 Ir1 117.7(5)
N9 C8 Ir1 127.3(5)
N11 C10 O10 121.5(7)
N11 C10 N9 125.9(6)
O10 C10 N9 112.6(6)
O12 C12 N11 116.7(7)
O12 C12 C7 120.2(6)
N11 C12 C7 123.2(7)
O10 C13 H13A 109.5
O10 C13 H13B 109.5
H13A C13 H13B 109.5
O10 C13 H13C 109.5
H13A C13 H13C 109.5
H13B C13 H13C 109.5
O12 C14 H14A 109.5
O12 C14 H14B 109.5
H14A C14 H14B 109.5
O12 C14 H14C 109.5
H14A C14 H14C 109.5
H14B C14 H14C 109.5
C4 C15 H15A 109.5
C4 C15 H15B 109.5
H15A C15 H15B 109.5
C4 C15 H15C 109.5
H15A C15 H15C 109.5
H15B C15 H15C 109.5
N16 C17 C18 120.2(6)
N16 C17 C22 112.8(6)
C18 C17 C22 127.0(6)
C19 C18 C17 120.4(7)
C19 C18 H18 119.8
C17 C18 H18 119.8
C20 C19 C18 118.3(7)
C20 C19 C30 121.2(6)
C18 C19 C30 120.6(7)
C21 C20 C19 119.9(6)
C21 C20 H20 120.0
C19 C20 H20 120.0
N16 C21 C20 121.6(6)
N16 C21 H21 119.2
C20 C21 H21 119.2
C27 C22 C23 116.7(6)
C27 C22 C17 127.7(6)
C23 C22 C17 115.6(6)
N24 C23 C22 122.1(6)
N24 C23 Ir1 122.4(5)
C22 C23 Ir1 115.4(5)
N24 C25 N26 128.6(6)
N24 C25 O25 119.5(6)
N26 C25 O25 111.9(6)
N26 C27 O27 117.5(6)
N26 C27 C22 122.5(6)
O27 C27 C22 120.0(6)
O25 C28 H28A 109.5
O25 C28 H28B 109.5
H28A C28 H28B 109.5
O25 C28 H28C 109.5
H28A C28 H28C 109.5
H28B C28 H28C 109.5
O27 C29 H29A 109.5
O27 C29 H29B 109.5
H29A C29 H29B 109.5
O27 C29 H29C 109.5
H29A C29 H29C 109.5
H29B C29 H29C 109.5
C19 C30 H30A 109.5
C19 C30 H30B 109.5
H30A C30 H30B 109.5
C19 C30 H30C 109.5
H30A C30 H30C 109.5
H30B C30 H30C 109.5
N31 C32 N33 109.8(6)
N31 C32 C36 115.4(6)
N33 C32 C36 134.8(6)
C35 C34 N33 106.9(7)
C35 C34 H34 126.5
N33 C34 H34 126.5
C34 C35 N31 109.2(6)
C34 C35 H35 125.4
N31 C35 H35 125.4
N37 C36 N40 111.1(6)
N37 C36 C32 116.1(6)
N40 C36 C32 132.8(6)
C39 C38 N37 107.5(6)
C39 C38 H38 126.2
N37 C38 H38 126.2
C38 C39 N40 107.7(7)
C38 C39 H39 126.1
N40 C39 H39 126.1
N40 C41 C42 112.4(6)
N40 C41 H41A 109.1
C42 C41 H41A 109.1
N40 C41 H41B 109.1
C42 C41 H41B 109.1
H41A C41 H41B 107.9
C47 C42 C43 118.1(7)
C47 C42 C41 120.1(8)
C43 C42 C41 121.8(7)
C44 C43 C42 120.6(7)
C44 C43 C48 118.8(7)
C42 C43 C48 120.4(7)
C45 C44 C43 120.4(8)
C45 C44 H44 119.8
C43 C44 H44 119.8
C44 C45 C46 119.6(8)
C44 C45 H45 120.2
C46 C45 H45 120.2
C47 C46 C45 120.2(8)
C47 C46 H46 119.9
C45 C46 H46 119.9
C46 C47 C42 121.0(8)
C46 C47 H47 119.5
C42 C47 H47 119.5
N33 C48 C43 110.6(5)
N33 C48 H48A 109.5
C43 C48 H48A 109.5
N33 C48 H48B 109.5
C43 C48 H48B 109.5
H48A C48 H48B 108.1
N51 C52 C53 176.7(9)
C52 C53 H53A 109.5
C52 C53 H53B 109.5
H53A C53 H53B 109.5
C52 C53 H53C 109.5
H53A C53 H53C 109.5
H53B C53 H53C 109.5
N61 C62 C63 179.1(12)
C62 C63 H63A 109.5
C62 C63 H63B 109.5
H63A C63 H63B 109.5
C62 C63 H63C 109.5
H63A C63 H63C 109.5
H63B C63 H63C 109.5
N71 C72 C73 180.000(13)
C72 C73 H73A 109.5
C72 C73 H73B 109.5
H73A C73 H73B 109.5
C72 C73 H73C 109.5
H73A C73 H73C 109.5
H73B C73 H73C 109.5
C82 C81 H81A 109.5
C82 C81 H81B 109.5
H81A C81 H81B 109.5
C82 C81 H81C 109.5
H81A C81 H81C 109.5
H81B C81 H81C 109.5
C81 C82 O83 113.3(11)
C81 C82 H82A 108.9
O83 C82 H82A 108.9
C81 C82 H82B 108.9
O83 C82 H82B 108.9
H82A C82 H82B 107.7
O83 C84 C85 111.1(11)
O83 C84 H84A 109.4
C85 C84 H84A 109.4
O83 C84 H84B 109.4
C85 C84 H84B 109.4
H84A C84 H84B 108.0
C84 C85 H85A 109.5
C84 C85 H85B 109.5
H85A C85 H85B 109.5
C84 C85 H85C 109.5
H85A C85 H85C 109.5
H85B C85 H85C 109.5

loop_
_geom_bond_atom_site_label_1
_geom_bond_atom_site_label_2
_geom_bond_distance
Ir1 C8 1.968(7)
Ir1 C23 1.998(6)
Ir1 N1 2.049(5)
Ir1 N16 2.059(5)
Ir1 N31 2.109(6)
Ir1 N37 2.153(5)
P1 F6 1.580(5)
P1 F1 1.582(5)
P1 F4 1.582(5)
P1 F3 1.584(5)
P1 F2 1.590(6)
P1 F5 1.596(6)
P2 F9 1.581(5)
P2 F10 1.595(5)
P2 F8 1.596(5)
P2 F7 1.603(5)
P2 F12 1.604(5)
P2 F11 1.606(5)
O10 C10 1.331(8)
O10 C13 1.448(9)
O12 C12 1.338(8)
O12 C14 1.448(9)
O25 C25 1.348(8)
O25 C28 1.456(8)
O27 C27 1.337(8)
O27 C29 1.436(9)
O83 C84 1.362(13)
O83 C82 1.470(13)
N1 C6 1.344(8)
N1 C2 1.351(9)
N9 C10 1.341(9)
N9 C8 1.384(8)
N9 H9 0.96(2)
N11 C10 1.295(9)
N11 C12 1.349(9)
N16 C21 1.352(8)
N16 C17 1.355(8)
N24 C25 1.318(9)
N24 C23 1.358(8)
N26 C27 1.336(8)
N26 C25 1.346(8)
N31 C32 1.343(8)
N31 C35 1.366(9)
N33 C32 1.352(9)
N33 C34 1.390(9)
N33 C48 1.477(9)
N37 C36 1.318(8)
N37 C38 1.380(9)
N40 C36 1.355(9)
N40 C39 1.377(9)
N40 C41 1.472(9)
N51 C52 1.128(9)
N61 C62 1.123(11)
N71 C72 1.15(2)
C2 C3 1.393(9)
C2 C7 1.489(9)
C3 C4 1.399(9)
C3 H3 0.9500
C4 C5 1.364(10)
C4 C15 1.510(10)
C5 C6 1.366(9)
C5 H5 0.9500
C6 H6 0.9500
C7 C8 1.358(9)
C7 C12 1.401(10)
C13 H13A 0.9800
C13 H13B 0.9800
C13 H13C 0.9800
C14 H14A 0.9800
C14 H14B 0.9800
C14 H14C 0.9800
C15 H15A 0.9800
C15 H15B 0.9800
C15 H15C 0.9800
C17 C18 1.396(9)
C17 C22 1.480(9)
C18 C19 1.384(10)
C18 H18 0.9500
C19 C20 1.381(10)
C19 C30 1.516(10)
C20 C21 1.380(9)
C20 H20 0.9500
C21 H21 0.9500
C22 C27 1.390(9)
C22 C23 1.391(9)
C28 H28A 0.9800
C28 H28B 0.9800
C28 H28C 0.9800
C29 H29A 0.9800
C29 H29B 0.9800
C29 H29C 0.9800
C30 H30A 0.9800
C30 H30B 0.9800
C30 H30C 0.9800
C32 C36 1.454(9)
C34 C35 1.350(10)
C34 H34 0.9500
C35 H35 0.9500
C38 C39 1.370(10)
C38 H38 0.9500
C39 H39 0.9500
C41 C42 1.491(10)
C41 H41A 0.9900
C41 H41B 0.9900
C42 C47 1.385(10)
C42 C43 1.404(11)
C43 C44 1.373(10)
C43 C48 1.515(10)
C44 C45 1.366(10)
C44 H44 0.9500
C45 C46 1.395(13)
C45 H45 0.9500
C46 C47 1.364(12)
C46 H46 0.9500
C47 H47 0.9500
C48 H48A 0.9900
C48 H48B 0.9900
C52 C53 1.455(12)
C53 H53A 0.9800
C53 H53B 0.9800
C53 H53C 0.9800
C62 C63 1.465(13)
C63 H63A 0.9800
C63 H63B 0.9800
C63 H63C 0.9800
C72 C73 1.44(3)
C73 H73A 0.9800
C73 H73B 0.9800
C73 H73C 0.9800
C81 C82 1.401(16)
C81 H81A 0.9800
C81 H81B 0.9800
C81 H81C 0.9800
C82 H82A 0.9900
C82 H82B 0.9900
C84 C85 1.444(14)
C84 H84A 0.9900
C84 H84B 0.9900
C85 H85A 0.9800
C85 H85B 0.9800
C85 H85C 0.9800

loop_
_geom_hbond_atom_site_label_D
_geom_hbond_atom_site_label_H
_geom_hbond_atom_site_label_A
_geom_hbond_distance_DH
_geom_hbond_distance_HA
_geom_hbond_distance_DA
_geom_hbond_angle_DHA
N9 H9 N51 0.95(6) 2.14(6) 3.009(11) 152(5)

loop_
_geom_torsion_atom_site_label_1
_geom_torsion_atom_site_label_2
_geom_torsion_atom_site_label_3
_geom_torsion_atom_site_label_4
_geom_torsion
C6 N1 C2 C3 -1.5(9)
Ir1 N1 C2 C3 -178.5(5)
C6 N1 C2 C7 -179.7(5)
Ir1 N1 C2 C7 3.3(7)
N1 C2 C3 C4 1.9(10)
C7 C2 C3 C4 179.8(6)
C2 C3 C4 C5 -1.3(10)
C2 C3 C4 C15 178.8(6)
C3 C4 C5 C6 0.4(10)
C15 C4 C5 C6 -179.7(6)
C2 N1 C6 C5 0.6(9)
Ir1 N1 C6 C5 177.4(5)
C4 C5 C6 N1 -0.1(10)
N1 C2 C7 C8 -1.1(8)
C3 C2 C7 C8 -179.1(6)
N1 C2 C7 C12 -177.7(6)
C3 C2 C7 C12 4.2(11)
C12 C7 C8 N9 -2.7(9)
C2 C7 C8 N9 -179.5(5)
C12 C7 C8 Ir1 175.1(5)
C2 C7 C8 Ir1 -1.7(8)
C10 N9 C8 C7 2.5(9)
C10 N9 C8 Ir1 -175.0(5)
C12 N11 C10 O10 179.8(6)
C12 N11 C10 N9 -0.9(10)
C13 O10 C10 N11 0.8(10)
C13 O10 C10 N9 -178.6(6)
C8 N9 C10 N11 -0.8(10)
C8 N9 C10 O10 178.6(5)
C14 O12 C12 N11 5.8(9)
C14 O12 C12 C7 -174.5(6)
C10 N11 C12 O12 -179.6(6)
C10 N11 C12 C7 0.7(10)
C8 C7 C12 O12 -178.6(6)
C2 C7 C12 O12 -2.1(10)
C8 C7 C12 N11 1.2(10)
C2 C7 C12 N11 177.6(6)
C21 N16 C17 C18 -1.4(10)
Ir1 N16 C17 C18 176.4(5)
C21 N16 C17 C22 -178.6(6)
Ir1 N16 C17 C22 -0.8(8)
N16 C17 C18 C19 2.3(11)
C22 C17 C18 C19 179.1(7)
C17 C18 C19 C20 -2.8(11)
C17 C18 C19 C30 175.3(7)
C18 C19 C20 C21 2.3(12)
C30 C19 C20 C21 -175.8(7)
C17 N16 C21 C20 0.9(10)
Ir1 N16 C21 C20 -176.6(5)
C19 C20 C21 N16 -1.4(12)
N16 C17 C22 C27 179.4(7)
C18 C17 C22 C27 2.4(12)
N16 C17 C22 C23 -1.0(9)
C18 C17 C22 C23 -177.9(7)
C25 N24 C23 C22 0.9(9)
C25 N24 C23 Ir1 177.2(5)
C27 C22 C23 N24 -1.4(10)
C17 C22 C23 N24 179.0(6)
C27 C22 C23 Ir1 -178.0(5)
C17 C22 C23 Ir1 2.4(8)
C23 N24 C25 N26 -0.7(11)
C23 N24 C25 O25 -178.7(6)
C27 N26 C25 N24 0.9(11)
C27 N26 C25 O25 179.1(6)
C28 O25 C25 N24 -3.9(10)
C28 O25 C25 N26 177.8(6)
C25 N26 C27 O27 179.2(6)
C25 N26 C27 C22 -1.4(10)
C29 O27 C27 N26 -0.2(10)
C29 O27 C27 C22 -179.5(7)
C23 C22 C27 N26 1.7(10)
C17 C22 C27 N26 -178.7(7)
C23 C22 C27 O27 -178.9(6)
C17 C22 C27 O27 0.7(11)
C35 N31 C32 N33 0.7(7)
Ir1 N31 C32 N33 172.5(4)
C35 N31 C32 C36 -177.2(6)
Ir1 N31 C32 C36 -5.4(7)
C34 N33 C32 N31 -0.2(7)
C48 N33 C32 N31 -178.5(6)
C34 N33 C32 C36 177.1(7)
C48 N33 C32 C36 -1.2(12)
C32 N33 C34 C35 -0.3(7)
C48 N33 C34 C35 178.1(6)
N33 C34 C35 N31 0.7(8)
C32 N31 C35 C34 -0.9(8)
Ir1 N31 C35 C34 -170.4(5)
C38 N37 C36 N40 -1.1(7)
Ir1 N37 C36 N40 -174.4(4)
C38 N37 C36 C32 178.9(5)
Ir1 N37 C36 C32 5.6(7)
C39 N40 C36 N37 1.0(7)
C41 N40 C36 N37 174.1(6)
C39 N40 C36 C32 -179.0(7)
C41 N40 C36 C32 -6.0(11)
N31 C32 C36 N37 -0.3(8)
N33 C32 C36 N37 -177.4(7)
N31 C32 C36 N40 179.8(6)
N33 C32 C36 N40 2.6(13)
C36 N37 C38 C39 0.7(7)
Ir1 N37 C38 C39 172.0(5)
N37 C38 C39 N40 -0.1(7)
C36 N40 C39 C38 -0.5(7)
C41 N40 C39 C38 -174.0(6)
C36 N40 C41 C42 -54.5(9)
C39 N40 C41 C42 117.4(7)
N40 C41 C42 C47 -90.3(8)
N40 C41 C42 C43 87.6(8)
C47 C42 C43 C44 -1.1(10)
C41 C42 C43 C44 -179.1(7)
C47 C42 C43 C48 174.1(6)
C41 C42 C43 C48 -3.9(10)
C42 C43 C44 C45 0.0(11)
C48 C43 C44 C45 -175.3(7)
C43 C44 C45 C46 1.7(13)
C44 C45 C46 C47 -2.3(14)
C45 C46 C47 C42 1.1(12)
C43 C42 C47 C46 0.6(11)
C41 C42 C47 C46 178.6(7)
C32 N33 C48 C43 60.6(9)
C34 N33 C48 C43 -117.4(7)
C44 C43 C48 N33 92.1(8)
C42 C43 C48 N33 -83.2(8)
C84 O83 C82 C81 76.9(14)
C82 O83 C84 C85 -174.5(10)
